data_7235119
loop_
_publ_author_name
'Maierhaba Abudoureheman'
'Shujuan Han'
'Bing-Hua Lei'
'Zhihua Yang'
'Xifa Long'
'Shilie Pan'

_publ_section_title
;
 KPb2(PO3)5: a novel nonlinear optical lead polyphosphate with a short
 deep-UV cutoff edge
;
_journal_name_full 'Journal of Materials Chemistry C'
_journal_page_first 10630
_journal_page_last 10637
_journal_paper_doi 10.1039/C6TC03424A
_journal_volume 4
_journal_year 2016
_chemical_formula_sum 'O15 P5 Pb2 Rb'
_chemical_formula_weight 894.70
_space_group_IT_number 7
_space_group_name_Hall 'P -2yac'
_space_group_name_H-M_alt 'P 1 n 1'
_symmetry_cell_setting monoclinic
_symmetry_space_group_name_H-M 'P 1 n 1'
_atom_sites_solution_primary direct
_atom_sites_solution_secondary difmap
_cell_angle_alpha 90.00
_cell_angle_beta 91.030(6)
_cell_angle_gamma 90.00
_cell_formula_units_Z 2
_cell_length_a 8.5503(8)
_cell_length_b 7.1666(6)
_cell_length_c 10.7861(10)
_cell_measurement_reflns_used 3222
_cell_measurement_temperature 296(2)
_cell_measurement_theta_max 27.35
_cell_measurement_theta_min 2.84
_cell_volume 660.83(10)
_computing_cell_refinement 'Bruker SMART'
_computing_data_collection 'Bruker SMART'
_computing_data_reduction 'Bruker SAINT'
_computing_molecular_graphics 'Bruker SHELXTL'
_computing_publication_material 'Bruker SHELXTL'
_computing_structure_refinement 'SHELXL-97 (Sheldrick, 1997)'
_computing_structure_solution 'SHELXS-97 (Sheldrick, 1990)'
_diffrn_ambient_temperature 296(2)
_diffrn_measured_fraction_theta_full 0.997
_diffrn_measured_fraction_theta_max 0.997
_diffrn_measurement_device_type 'CCD area detector'
_diffrn_measurement_method 'phi and omega scans'
_diffrn_radiation_monochromator graphite
_diffrn_radiation_source 'fine-focus sealed tube'
_diffrn_radiation_type MoK\a
_diffrn_radiation_wavelength 0.71073
_diffrn_reflns_av_R_equivalents 0.0340
_diffrn_reflns_av_sigmaI/netI 0.0424
_diffrn_reflns_limit_h_max 11
_diffrn_reflns_limit_h_min -11
_diffrn_reflns_limit_k_max 9
_diffrn_reflns_limit_k_min -9
_diffrn_reflns_limit_l_max 13
_diffrn_reflns_limit_l_min -14
_diffrn_reflns_number 7254
_diffrn_reflns_theta_full 27.49
_diffrn_reflns_theta_max 27.49
_diffrn_reflns_theta_min 2.84
_exptl_absorpt_coefficient_mu 29.792
_exptl_absorpt_correction_T_max 1.0000
_exptl_absorpt_correction_T_min 0.5806
_exptl_absorpt_correction_type numerical
_exptl_crystal_colour colorless
_exptl_crystal_density_diffrn 4.496
_exptl_crystal_density_method 'not measured'
_exptl_crystal_description block
_exptl_crystal_F_000 792
_exptl_crystal_size_max 0.097
_exptl_crystal_size_mid 0.067
_exptl_crystal_size_min 0.057
_refine_diff_density_max 1.414
_refine_diff_density_min -1.177
_refine_diff_density_rms 0.213
_refine_ls_abs_structure_details 'Flack H D (1983), Acta Cryst. A39, 876-881'
_refine_ls_abs_structure_Flack 0.00
_refine_ls_extinction_coef 0.00173(16)
_refine_ls_extinction_expression Fc^*^=kFc[1+0.001xFc^2^\l^3^/sin(2\q)]^-1/4^
_refine_ls_extinction_method SHELXL
_refine_ls_goodness_of_fit_ref 1.043
_refine_ls_matrix_type full
_refine_ls_number_parameters 209
_refine_ls_number_reflns 2844
_refine_ls_number_restraints 8
_refine_ls_restrained_S_all 1.050
_refine_ls_R_factor_all 0.0288
_refine_ls_R_factor_gt 0.0273
_refine_ls_shift/su_max 0.000
_refine_ls_shift/su_mean 0.000
_refine_ls_structure_factor_coef Fsqd
_refine_ls_weighting_details 'calc w=1/[\s^2^(Fo^2^)+(0.0242P)^2^+0.0000P] where P=(Fo^2^+2Fc^2^)/3'
_refine_ls_weighting_scheme calc
_refine_ls_wR_factor_gt 0.0550
_refine_ls_wR_factor_ref 0.0558
_reflns_number_gt 2741
_reflns_number_total 2844
_reflns_threshold_expression >2sigma(I)
_cod_data_source_file J-Mater-Chem-C-2016-4-10630.cif
_cod_data_source_block 3
_cod_depositor_comments
;
The following automatic conversions were performed:

data item '_symmetry_cell_setting' value 'Monoclinic' was changed to
'monoclinic' in accordance with the built-in table derived from the
CIF Core dictionary named 'cif_core.dic' version 2.4.5 last updated
on 2014-11-21.

Automatic conversion script
Id: cif_fix_values 6909 2019-04-08 15:41:33Z antanas 
;
_cod_original_sg_symbol_H-M 'Pn   '
_cod_database_code 7235119

loop_
_symmetry_equiv_pos_as_xyz
'x, y, z'
'x+1/2, -y, z+1/2'

loop_
_atom_site_label
_atom_site_type_symbol
_atom_site_fract_x
_atom_site_fract_y
_atom_site_fract_z
_atom_site_U_iso_or_equiv
_atom_site_adp_type
_atom_site_occupancy
_atom_site_symmetry_multiplicity
_atom_site_calc_flag
_atom_site_refinement_flags
_atom_site_disorder_assembly
_atom_site_disorder_group
Rb1 Rb 0.52965(13) 0.14399(14) 0.77886(11) 0.0227(2) Uani 1 1 d . . .
Pb1 Pb 0.84606(4) 0.35855(5) 0.49500(3) 0.01947(11) Uani 1 1 d . . .
Pb2 Pb 0.35926(4) 0.33069(5) 0.40928(3) 0.02087(11) Uani 1 1 d . . .
P1 P 0.6659(4) -0.1464(4) 0.4937(3) 0.0165(6) Uani 1 1 d . . .
P2 P 1.1535(3) 0.0407(3) 0.5843(2) 0.0134(5) Uani 1 1 d . . .
P3 P 0.6773(3) 0.3589(3) 0.1569(2) 0.0145(5) Uani 1 1 d . . .
P4 P 0.5291(3) -0.3946(3) 0.6748(2) 0.0159(5) Uani 1 1 d . . .
P5 P 0.4440(3) -0.1379(3) 0.2868(2) 0.0149(5) Uani 1 1 d . . .
O1 O 0.5110(9) -0.2107(11) 0.4155(7) 0.0209(16) Uani 1 1 d . . .
O2 O 0.7972(8) -0.2648(10) 0.4569(7) 0.0284(17) Uani 1 1 d . . .
O3 O 1.0408(8) 0.1122(10) 0.4904(6) 0.0215(16) Uani 1 1 d . . .
O4 O 1.1368(11) -0.1795(11) 0.5776(9) 0.032(2) Uani 1 1 d . . .
O5 O 0.6496(12) 0.5193(11) 0.0759(8) 0.041(2) Uani 1 1 d . . .
O6 O 0.6043(8) -0.0880(10) 0.2215(6) 0.0208(16) Uani 1 1 d . . .
O7 O 1.3202(7) 0.0946(10) 0.5736(7) 0.0229(16) Uani 1 1 d . . .
O8 O 0.6129(13) 0.3484(11) 0.2814(9) 0.050(3) Uani 1 1 d . . .
O9 O 0.6109(9) -0.2081(10) 0.6296(7) 0.0279(18) Uani 1 1 d . . .
O10 O 0.3628(8) -0.2969(9) 0.2228(7) 0.0229(16) Uani 1 1 d . . .
O11 O 0.6767(9) 0.0594(10) 0.4944(7) 0.0269(17) Uani 1 1 d . . .
O12 O 0.3494(7) 0.0345(9) 0.3028(6) 0.0223(15) Uani 1 1 d . . .
O13 O 0.3573(12) -0.3258(14) 0.6829(14) 0.072(3) Uani 1 1 d U . .
O14 O 0.5757(13) -0.4264(11) 0.8030(7) 0.044(3) Uani 1 1 d . . .
O15 O 0.5523(8) -0.5484(9) 0.5861(6) 0.0245(16) Uani 1 1 d . . .

loop_
_atom_site_aniso_label
_atom_site_aniso_U_11
_atom_site_aniso_U_22
_atom_site_aniso_U_33
_atom_site_aniso_U_23
_atom_site_aniso_U_13
_atom_site_aniso_U_12
Rb1 0.0216(5) 0.0228(5) 0.0235(6) 0.0038(4) -0.0029(4) 0.0024(4)
Pb1 0.0221(2) 0.01789(17) 0.0184(2) 0.00060(16) 0.00091(16) 0.00356(15)
Pb2 0.0236(2) 0.02233(17) 0.0167(2) -0.00313(17) -0.00025(16) -0.00365(16)
P1 0.0196(15) 0.0143(12) 0.0156(14) -0.0004(10) -0.0037(11) -0.0027(10)
P2 0.0154(12) 0.0121(11) 0.0128(11) 0.0011(10) 0.0012(9) 0.0001(9)
P3 0.0148(12) 0.0122(11) 0.0166(13) -0.0002(9) 0.0018(10) -0.0013(9)
P4 0.0161(12) 0.0158(11) 0.0157(12) 0.0037(10) -0.0016(10) 0.0022(9)
P5 0.0163(13) 0.0174(11) 0.0110(12) -0.0007(9) -0.0006(10) -0.0023(9)
O1 0.019(4) 0.027(4) 0.017(4) 0.010(3) 0.000(3) -0.004(3)
O2 0.026(4) 0.024(4) 0.035(5) 0.003(3) 0.000(3) -0.001(3)
O3 0.025(4) 0.021(3) 0.018(4) -0.004(3) -0.003(3) 0.007(3)
O4 0.054(6) 0.014(4) 0.026(5) -0.001(3) -0.014(4) -0.002(4)
O5 0.076(7) 0.017(4) 0.030(5) 0.003(4) -0.013(5) -0.001(4)
O6 0.023(4) 0.031(4) 0.009(3) 0.006(3) 0.000(3) 0.001(3)
O7 0.008(3) 0.036(4) 0.025(4) 0.004(3) -0.002(3) 0.001(3)
O8 0.086(8) 0.032(5) 0.035(5) 0.006(4) 0.039(5) 0.000(4)
O9 0.046(5) 0.019(3) 0.019(4) 0.001(3) 0.000(4) -0.017(3)
O10 0.022(4) 0.021(4) 0.025(4) -0.004(3) -0.004(3) -0.008(3)
O11 0.037(4) 0.017(3) 0.027(4) 0.002(3) 0.000(3) -0.007(3)
O12 0.023(4) 0.026(4) 0.017(4) -0.009(3) -0.003(3) -0.001(3)
O13 0.032(5) 0.061(6) 0.121(8) -0.009(6) -0.002(5) 0.008(4)
O14 0.095(8) 0.025(4) 0.012(4) 0.004(4) 0.001(5) 0.002(5)
O15 0.038(4) 0.017(3) 0.018(4) -0.006(3) 0.001(3) -0.010(3)

loop_
_atom_type_symbol
_atom_type_description
_atom_type_scat_dispersion_real
_atom_type_scat_dispersion_imag
_atom_type_scat_source
O O 0.0106 0.0060 'International Tables Vol C Tables 4.2.6.8 and 6.1.1.4'
P P 0.1023 0.0942 'International Tables Vol C Tables 4.2.6.8 and 6.1.1.4'
Rb Rb -0.9393 2.9676 'International Tables Vol C Tables 4.2.6.8 and 6.1.1.4'
Pb Pb -3.3944 10.1111 'International Tables Vol C Tables 4.2.6.8 and 6.1.1.4'

loop_
_geom_angle_atom_site_label_1
_geom_angle_atom_site_label_2
_geom_angle_atom_site_label_3
_geom_angle
_geom_angle_site_symmetry_1
_geom_angle_site_symmetry_3
O7 Rb1 O2 97.0(2) 1_455 2_455
O7 Rb1 O3 122.7(2) 1_455 2_455
O2 Rb1 O3 71.7(2) 2_455 2_455
O7 Rb1 O12 124.71(19) 1_455 2
O2 Rb1 O12 134.0(2) 2_455 2
O3 Rb1 O12 69.61(19) 2_455 2
O7 Rb1 O15 66.72(19) 1_455 1_565
O2 Rb1 O15 106.70(19) 2_455 1_565
O3 Rb1 O15 170.5(2) 2_455 1_565
O12 Rb1 O15 107.26(19) 2 1_565
O7 Rb1 O9 68.7(2) 1_455 .
O2 Rb1 O9 138.6(2) 2_455 .
O3 Rb1 O9 83.63(19) 2_455 .
O12 Rb1 O9 59.07(19) 2 .
O15 Rb1 O9 102.65(18) 1_565 .
O7 Rb1 O14 105.4(2) 1_455 1_565
O2 Rb1 O14 74.8(2) 2_455 1_565
O3 Rb1 O14 123.5(2) 2_455 1_565
O12 Rb1 O14 107.4(2) 2 1_565
O15 Rb1 O14 47.97(19) 1_565 1_565
O9 Rb1 O14 145.5(2) . 1_565
O7 Rb1 O10 117.18(19) 1_455 2
O2 Rb1 O10 131.1(2) 2_455 2
O3 Rb1 O10 110.73(19) 2_455 2
O12 Rb1 O10 48.59(18) 2 2
O15 Rb1 O10 62.81(19) 1_565 2
O9 Rb1 O10 88.34(19) . 2
O14 Rb1 O10 63.6(2) 1_565 2
O7 Rb1 O4 156.5(2) 1_455 2_455
O2 Rb1 O4 61.4(2) 2_455 2_455
O3 Rb1 O4 45.0(2) 2_455 2_455
O12 Rb1 O4 73.6(2) 2 2_455
O15 Rb1 O4 125.76(19) 1_565 2_455
O9 Rb1 O4 120.4(2) . 2_455
O14 Rb1 O4 79.2(2) 1_565 2_455
O10 Rb1 O4 85.7(2) 2 2_455
O7 Rb1 O11 60.80(19) 1_455 .
O2 Rb1 O11 156.3(2) 2_455 .
O3 Rb1 O11 125.82(19) 2_455 .
O12 Rb1 O11 69.67(18) 2 .
O15 Rb1 O11 58.76(18) 1_565 .
O9 Rb1 O11 44.74(17) . .
O14 Rb1 O11 101.78(19) 1_565 .
O10 Rb1 O11 62.16(18) 2 .
O4 Rb1 O11 141.8(2) 2_455 .
O7 Rb1 P4 82.55(15) 1_455 1_565
O2 Rb1 P4 86.19(15) 2_455 1_565
O3 Rb1 P4 147.55(15) 2_455 1_565
O12 Rb1 P4 115.08(13) 2 1_565
O15 Rb1 P4 24.89(13) 1_565 1_565
O9 Rb1 P4 127.36(14) . 1_565
O14 Rb1 P4 24.52(16) 1_565 1_565
O10 Rb1 P4 66.50(13) 2 1_565
O4 Rb1 P4 103.68(14) 2_455 1_565
O11 Rb1 P4 82.92(13) . 1_565
O7 Rb1 P5 129.25(14) 1_455 2
O2 Rb1 P5 132.86(16) 2_455 2
O3 Rb1 P5 87.42(15) 2_455 2
O12 Rb1 P5 24.62(13) 2 2
O15 Rb1 P5 87.10(15) 1_565 2
O9 Rb1 P5 76.55(15) . 2
O14 Rb1 P5 83.4(2) 1_565 2
O10 Rb1 P5 24.94(13) 2 2
O4 Rb1 P5 73.81(18) 2_455 2
O11 Rb1 P5 68.45(14) . 2
P4 Rb1 P5 90.86(6) 1_565 2
O3 Pb1 O10 82.2(2) . 2
O3 Pb1 O11 77.4(2) . .
O10 Pb1 O11 83.0(2) 2 .
O3 Pb1 O2 144.1(2) . 1_565
O10 Pb1 O2 109.0(2) 2 1_565
O11 Pb1 O2 136.6(2) . 1_565
O3 Pb1 Rb1 100.99(17) . .
O10 Pb1 Rb1 43.83(16) 2 .
O11 Pb1 Rb1 50.29(16) . .
O2 Pb1 Rb1 110.62(15) 1_565 .
O3 Pb1 Rb1 108.41(17) . 2_564
O10 Pb1 Rb1 128.90(16) 2 2_564
O11 Pb1 Rb1 147.72(16) . 2_564
O2 Pb1 Rb1 37.91(15) 1_565 2_564
Rb1 Pb1 Rb1 148.406(19) . 2_564
O12 Pb2 O7 74.7(2) . 1_455
O12 Pb2 O8 79.2(2) . .
O7 Pb2 O8 122.6(3) 1_455 .
O12 Pb2 O15 130.3(2) . 1_565
O7 Pb2 O15 78.4(2) 1_455 1_565
O8 Pb2 O15 81.4(3) . 1_565
O12 Pb2 O14 89.9(2) . 2_454
O7 Pb2 O14 109.8(2) 1_455 2_454
O8 Pb2 O14 120.4(3) . 2_454
O15 Pb2 O14 138.8(2) 1_565 2_454
O12 Pb2 Rb1 99.83(16) . .
O7 Pb2 Rb1 36.45(17) 1_455 .
O8 Pb2 Rb1 103.2(2) . .
O15 Pb2 Rb1 42.16(15) 1_565 .
O14 Pb2 Rb1 136.40(18) 2_454 .
O2 P1 O11 122.0(4) . .
O2 P1 O9 109.0(4) . .
O11 P1 O9 106.8(4) . .
O2 P1 O1 108.4(4) . .
O11 P1 O1 109.6(4) . .
O9 P1 O1 98.4(4) . .
O2 P1 Rb1 139.6(3) . .
O11 P1 Rb1 59.0(3) . .
O9 P1 Rb1 48.2(3) . .
O1 P1 Rb1 108.0(3) . .
O2 P1 Rb1 38.9(3) . 2_554
O11 P1 Rb1 87.0(3) . 2_554
O9 P1 Rb1 142.1(3) . 2_554
O1 P1 Rb1 110.0(3) . 2_554
Rb1 P1 Rb1 135.66(7) . 2_554
O3 P2 O7 118.2(4) . .
O3 P2 O6 112.7(4) . 2
O7 P2 O6 106.8(4) . 2
O3 P2 O4 104.9(4) . .
O7 P2 O4 110.0(5) . .
O6 P2 O4 103.3(5) 2 .
O3 P2 Rb1 48.6(3) . 2_554
O7 P2 Rb1 106.6(3) . 2_554
O6 P2 Rb1 146.7(3) 2 2_554
O4 P2 Rb1 65.0(3) . 2_554
O3 P2 Rb1 146.0(3) . 1_655
O7 P2 Rb1 37.2(3) . 1_655
O6 P2 Rb1 71.6(3) 2 1_655
O4 P2 Rb1 106.7(4) . 1_655
Rb1 P2 Rb1 140.68(7) 2_554 1_655
O8 P3 O5 122.0(5) . .
O8 P3 O13 102.2(7) . 2_554
O5 P3 O13 111.8(6) . 2_554
O8 P3 O4 111.9(5) . 2_454
O5 P3 O4 106.6(5) . 2_454
O13 P3 O4 100.2(6) 2_554 2_454
O14 P4 O15 117.6(5) . .
O14 P4 O13 103.9(7) . .
O15 P4 O13 114.3(6) . .
O14 P4 O9 108.0(5) . .
O15 P4 O9 111.4(4) . .
O13 P4 O9 99.9(5) . .
O14 P4 Rb1 63.0(3) . 1_545
O15 P4 Rb1 60.1(3) . 1_545
O13 P4 Rb1 106.2(4) . 1_545
O9 P4 Rb1 153.7(3) . 1_545
O14 P4 Rb1 83.4(3) . .
O15 P4 Rb1 154.0(3) . .
O13 P4 Rb1 71.1(4) . .
O9 P4 Rb1 43.9(3) . .
Rb1 P4 Rb1 145.03(8) 1_545 .
O12 P5 O10 115.9(4) . .
O12 P5 O1 111.2(4) . .
O10 P5 O1 108.2(4) . .
O12 P5 O6 109.8(4) . .
O10 P5 O6 111.3(4) . .
O1 P5 O6 99.3(4) . .
O12 P5 Rb1 57.8(3) . 2_454
O10 P5 Rb1 61.6(3) . 2_454
O1 P5 Rb1 111.3(3) . 2_454
O6 P5 Rb1 149.3(3) . 2_454
P5 O1 P1 129.9(5) . .
P1 O2 Pb1 129.7(4) . 1_545
P1 O2 Rb1 122.7(4) . 2_554
Pb1 O2 Rb1 106.6(2) 1_545 2_554
P2 O3 Pb1 132.6(4) . .
P2 O3 Rb1 109.2(3) . 2_554
Pb1 O3 Rb1 117.3(3) . 2_554
P3 O4 P2 140.1(6) 2 .
P3 O4 Rb1 129.6(4) 2 2_554
P2 O4 Rb1 89.5(4) . 2_554
P2 O6 P5 135.0(5) 2_454 .
P2 O7 Pb2 112.1(4) . 1_655
P2 O7 Rb1 124.4(4) . 1_655
Pb2 O7 Rb1 112.4(2) 1_655 1_655
P3 O8 Pb2 145.4(7) . .
P4 O9 P1 130.4(5) . .
P4 O9 Rb1 115.1(4) . .
P1 O9 Rb1 108.9(3) . .
P5 O10 Pb1 127.3(4) . 2_454
P5 O10 Rb1 93.5(3) . 2_454
Pb1 O10 Rb1 102.5(2) 2_454 2_454
P1 O11 Pb1 149.6(5) . .
P1 O11 Rb1 99.1(3) . .
Pb1 O11 Rb1 93.8(2) . .
P5 O12 Pb2 140.4(4) . .
P5 O12 Rb1 97.6(3) . 2_454
Pb2 O12 Rb1 115.9(2) . 2_454
P4 O13 P3 149.6(8) . 2_455
P4 O14 Pb2 125.7(5) . 2
P4 O14 Rb1 92.5(4) . 1_545
Pb2 O14 Rb1 113.0(3) 2 1_545
P4 O15 Pb2 128.5(4) . 1_545
P4 O15 Rb1 95.0(3) . 1_545
Pb2 O15 Rb1 102.1(2) 1_545 1_545

loop_
_geom_bond_atom_site_label_1
_geom_bond_atom_site_label_2
_geom_bond_distance
_geom_bond_site_symmetry_2
Rb1 O7 2.844(7) 1_455
Rb1 O2 2.919(7) 2_455
Rb1 O3 2.929(7) 2_455
Rb1 O12 3.025(7) 2
Rb1 O15 3.039(7) 1_565
Rb1 O9 3.080(8) .
Rb1 O14 3.114(8) 1_565
Rb1 O10 3.121(7) 2
Rb1 O4 3.344(10) 2_455
Rb1 O11 3.392(7) .
Rb1 P4 3.492(3) 1_565
Rb1 P5 3.543(3) 2
Pb1 O3 2.428(7) .
Pb1 O10 2.498(7) 2
Pb1 O11 2.587(7) .
Pb1 O2 2.761(7) 1_565
Pb1 Rb1 4.5542(12) 2_564
Pb2 O12 2.414(7) .
Pb2 O7 2.477(7) 1_455
Pb2 O8 2.594(9) .
Pb2 O15 2.646(7) 1_565
Pb2 O14 2.750(10) 2_454
P1 O2 1.468(8) .
P1 O11 1.478(7) .
P1 O9 1.609(8) .
P1 O1 1.625(7) .
P1 Rb1 3.912(3) 2_554
P2 O3 1.477(8) .
P2 O7 1.483(7) .
P2 O6 1.583(7) 2
P2 O4 1.586(8) .
P2 Rb1 3.688(3) 2_554
P2 Rb1 3.880(3) 1_655
P3 O8 1.463(8) .
P3 O5 1.461(8) .
P3 O13 1.578(11) 2_554
P3 O4 1.579(8) 2_454
P4 O14 1.450(9) .
P4 O15 1.475(7) .
P4 O13 1.553(10) .
P4 O9 1.589(7) .
P4 Rb1 3.492(3) 1_545
P5 O12 1.489(7) .
P5 O10 1.497(7) .
P5 O1 1.580(8) .
P5 O6 1.593(7) .
P5 Rb1 3.543(3) 2_454
O2 Pb1 2.761(7) 1_545
O2 Rb1 2.919(7) 2_554
O3 Rb1 2.929(7) 2_554
O4 P3 1.579(8) 2
O4 Rb1 3.344(10) 2_554
O6 P2 1.583(7) 2_454
O7 Pb2 2.477(7) 1_655
O7 Rb1 2.844(7) 1_655
O10 Pb1 2.498(7) 2_454
O10 Rb1 3.121(7) 2_454
O12 Rb1 3.025(7) 2_454
O13 P3 1.578(11) 2_455
O14 Pb2 2.750(10) 2
O14 Rb1 3.114(8) 1_545
O15 Pb2 2.646(7) 1_545
O15 Rb1 3.039(7) 1_545
